data_4023625
loop_
_publ_author_name
'Jhillu S. Yadav'
'Basi V. Subba Reddy'
'Nagendra Nath Yadav'
'Manoj K. Gupta'
'Balasubramanian Sridhar'

_publ_section_title
;
 Gold(III) Chloride-Catalyzed Three-Component Reaction:
 A Facile Synthesis of Alkynyl Derivatives of
 1,2-Dihydroquinolines and Isoquinolines
;
_journal_name_full 'Journal of Organic Chemistry'
_journal_page_first 6857
_journal_page_last 6859
_journal_paper_doi 10.1021/jo8007034
_journal_volume 73
_journal_year 2008
_chemical_absolute_configuration unk
_chemical_formula_moiety 'C27 H27 N O4'
_chemical_formula_sum 'C27 H27 N O4'
_chemical_formula_weight 429.50
_chemical_name_systematic
; 
 ? 
;
_space_group_IT_number 29
_symmetry_cell_setting orthorhombic
_symmetry_space_group_name_Hall 'P 2c -2ac'
_symmetry_space_group_name_H-M 'P c a 21'
_atom_sites_solution_hydrogens geom
_atom_sites_solution_primary direct
_atom_sites_solution_secondary difmap
_audit_creation_method SHELXL-97
_cell_angle_alpha 90.00
_cell_angle_beta 90.00
_cell_angle_gamma 90.00
_cell_formula_units_Z 4
_cell_length_a 10.9098(8)
_cell_length_b 21.5016(16)
_cell_length_c 10.3485(8)
_cell_measurement_reflns_used 2696
_cell_measurement_temperature 294(2)
_cell_measurement_theta_max 20.30
_cell_measurement_theta_min 2.66
_cell_volume 2427.5(3)
_computing_cell_refinement 'SAINT (Bruker, 2001)'
_computing_data_collection 'SMART (Bruker, 2001)'
_computing_data_reduction SAINT
_computing_molecular_graphics 'SHELXTL/PC (Sheldrick, 1990)'
_computing_publication_material SHELXL97
_computing_structure_refinement 'SHELXL-97 (Sheldrick, 1997)'
_computing_structure_solution 'SHELXS-97 (Sheldrick, 1997)'
_diffrn_ambient_temperature 294(2)
_diffrn_measured_fraction_theta_full 1.000
_diffrn_measured_fraction_theta_max 1.000
_diffrn_measurement_device 'Bruker SMART APEX CCD area-detector'
_diffrn_measurement_device_type 'CCD Area Detector'
_diffrn_measurement_method '\w scan'
_diffrn_radiation_monochromator graphite
_diffrn_radiation_source 'fine-focus sealed tube'
_diffrn_radiation_type MoK\a
_diffrn_radiation_wavelength 0.71073
_diffrn_reflns_av_R_equivalents 0.0464
_diffrn_reflns_av_sigmaI/netI 0.0278
_diffrn_reflns_limit_h_max 12
_diffrn_reflns_limit_h_min -12
_diffrn_reflns_limit_k_max 25
_diffrn_reflns_limit_k_min -25
_diffrn_reflns_limit_l_max 12
_diffrn_reflns_limit_l_min -12
_diffrn_reflns_number 16841
_diffrn_reflns_theta_full 24.99
_diffrn_reflns_theta_max 24.99
_diffrn_reflns_theta_min 0.95
_diffrn_standards_number 0
_exptl_absorpt_coefficient_mu 0.079
_exptl_absorpt_correction_type none
_exptl_crystal_colour colorless
_exptl_crystal_density_diffrn 1.175
_exptl_crystal_density_method 'not measured'
_exptl_crystal_description block
_exptl_crystal_F_000 912
_exptl_crystal_size_max 0.19
_exptl_crystal_size_mid 0.15
_exptl_crystal_size_min 0.07
_refine_diff_density_max 0.213
_refine_diff_density_min -0.162
_refine_diff_density_rms 0.051
_refine_ls_extinction_method none
_refine_ls_goodness_of_fit_ref 1.153
_refine_ls_hydrogen_treatment constr
_refine_ls_matrix_type full
_refine_ls_number_parameters 294
_refine_ls_number_reflns 2271
_refine_ls_number_restraints 25
_refine_ls_restrained_S_all 1.161
_refine_ls_R_factor_all 0.0646
_refine_ls_R_factor_gt 0.0503
_refine_ls_shift/su_max 0.000
_refine_ls_shift/su_mean 0.000
_refine_ls_structure_factor_coef Fsqd
_refine_ls_weighting_details 'calc w=1/[\s^2^(Fo^2^)+(0.0845P)^2^+0.0000P] where P=(Fo^2^+2Fc^2^)/3'
_refine_ls_weighting_scheme calc
_refine_ls_wR_factor_gt 0.1240
_refine_ls_wR_factor_ref 0.1398
_reflns_number_gt 1927
_reflns_number_total 2271
_reflns_threshold_expression I>2\s(I)
_cod_data_source_file jo8007034_si_001.cif
_cod_data_source_block ac97
_cod_database_code 4023625

loop_
_symmetry_equiv_pos_as_xyz
'x, y, z'
'-x, -y, z+1/2'
'x+1/2, -y, z'
'-x+1/2, y, z+1/2'

loop_
_atom_site_label
_atom_site_type_symbol
_atom_site_fract_x
_atom_site_fract_y
_atom_site_fract_z
_atom_site_U_iso_or_equiv
_atom_site_adp_type
_atom_site_occupancy
_atom_site_symmetry_multiplicity
_atom_site_calc_flag
_atom_site_refinement_flags
_atom_site_disorder_assembly
_atom_site_disorder_group
C1 C -0.0152(3) 0.54589(18) 0.3545(4) 0.0483(10) Uani 1 1 d . . .
H1 H -0.0266 0.5076 0.3143 0.058 Uiso 1 1 calc R . .
C2 C -0.0800(3) 0.59390(19) 0.3175(4) 0.0491(9) Uani 1 1 d . . .
H2 H -0.1338 0.5893 0.2485 0.059 Uiso 1 1 calc R . .
C3 C -0.0708(3) 0.65599(17) 0.3823(4) 0.0422(9) Uani 1 1 d . . .
H3 H -0.1538 0.6732 0.3877 0.051 Uiso 1 1 calc R . .
C4 C 0.0748(3) 0.55178(16) 0.4580(4) 0.0411(9) Uani 1 1 d . . .
C5 C 0.1659(4) 0.50772(19) 0.4806(5) 0.0557(11) Uani 1 1 d . . .
H5 H 0.1679 0.4715 0.4316 0.067 Uiso 1 1 calc R . .
C6 C 0.2534(5) 0.5173(2) 0.5753(5) 0.0646(12) Uani 1 1 d . . .
H6 H 0.3118 0.4868 0.5923 0.077 Uiso 1 1 calc R . .
C7 C 0.2538(4) 0.5720(2) 0.6440(5) 0.0609(11) Uani 1 1 d . . .
H7 H 0.3147 0.5792 0.7052 0.073 Uiso 1 1 calc R . .
C8 C 0.1642(3) 0.61660(18) 0.6228(4) 0.0469(9) Uani 1 1 d . . .
H8 H 0.1660 0.6540 0.6680 0.056 Uiso 1 1 calc R . .
C9 C 0.0729(3) 0.60539(15) 0.5352(3) 0.0362(8) Uani 1 1 d . . .
C10 C -0.0685(3) 0.68489(15) 0.6128(3) 0.0375(8) Uani 1 1 d . . .
C11 C -0.0627(4) 0.65611(17) 0.7458(4) 0.0409(8) Uani 1 1 d . . .
C12 C 0.0135(7) 0.6636(3) 0.9565(5) 0.104(2) Uani 1 1 d . . .
H12A H 0.0287 0.6196 0.9545 0.156 Uiso 1 1 calc R . .
H12B H -0.0632 0.6714 0.9989 0.156 Uiso 1 1 calc R . .
H12C H 0.0783 0.6839 1.0029 0.156 Uiso 1 1 calc R . .
C13 C -0.1277(3) 0.73920(16) 0.5934(4) 0.0483(9) Uani 1 1 d . . .
H13 H -0.1292 0.7562 0.5108 0.058 Uiso 1 1 calc R . .
C14 C -0.1893(4) 0.77178(19) 0.6978(5) 0.0539(10) Uani 1 1 d . . .
C15 C -0.2817(7) 0.8651(2) 0.7613(8) 0.113(3) Uani 1 1 d . . .
H15A H -0.2334 0.8653 0.8388 0.169 Uiso 1 1 calc R . .
H15B H -0.3599 0.8464 0.7787 0.169 Uiso 1 1 calc R . .
H15C H -0.2936 0.9070 0.7319 0.169 Uiso 1 1 calc R . .
C16 C 0.0051(4) 0.70086(19) 0.3107(4) 0.0497(10) Uani 1 1 d . . .
C17 C 0.0678(4) 0.73882(19) 0.2586(4) 0.0537(10) Uani 1 1 d . . .
C18 C 0.1445(4) 0.78589(18) 0.1999(4) 0.0514(10) Uani 1 1 d . . .
C19 C 0.2649(5) 0.7930(2) 0.2377(5) 0.0678(13) Uani 1 1 d . . .
H19 H 0.2985 0.7658 0.2980 0.081 Uiso 1 1 calc R . .
C20 C 0.3359(4) 0.8401(2) 0.1867(6) 0.0718(14) Uani 1 1 d . . .
H20 H 0.4166 0.8441 0.2143 0.086 Uiso 1 1 calc R . .
C21 C 0.2919(4) 0.88119(18) 0.0970(4) 0.0548(11) Uani 1 1 d . . .
C22 C 0.1726(4) 0.8731(2) 0.0581(5) 0.0679(12) Uani 1 1 d . . .
H22 H 0.1395 0.9001 -0.0027 0.081 Uiso 1 1 calc R . .
C23 C 0.1001(4) 0.8256(2) 0.1073(5) 0.0665(12) Uani 1 1 d . . .
H23 H 0.0204 0.8206 0.0770 0.080 Uiso 1 1 calc R . .
C24 C 0.3734(4) 0.93349(19) 0.0436(6) 0.0675(11) Uani 1 1 d U . .
C25 C 0.4675(7) 0.9062(3) -0.0457(9) 0.124(3) Uani 1 1 d U . .
H25A H 0.5261 0.9376 -0.0688 0.186 Uiso 1 1 calc R . .
H25B H 0.4278 0.8910 -0.1223 0.186 Uiso 1 1 calc R . .
H25C H 0.5087 0.8725 -0.0032 0.186 Uiso 1 1 calc R . .
C26 C 0.3022(6) 0.9831(3) -0.0243(12) 0.162(4) Uani 1 1 d U . .
H26A H 0.2651 0.9660 -0.1005 0.243 Uiso 1 1 calc R . .
H26B H 0.3563 1.0163 -0.0482 0.243 Uiso 1 1 calc R . .
H26C H 0.2396 0.9987 0.0322 0.243 Uiso 1 1 calc R . .
C27 C 0.4426(7) 0.9656(3) 0.1553(8) 0.126(2) Uani 1 1 d U . .
H27A H 0.3847 0.9811 0.2172 0.189 Uiso 1 1 calc R . .
H27B H 0.4902 0.9995 0.1217 0.189 Uiso 1 1 calc R . .
H27C H 0.4961 0.9361 0.1963 0.189 Uiso 1 1 calc R . .
N1 N -0.0258(3) 0.64759(13) 0.5157(3) 0.0398(7) Uani 1 1 d . . .
O1 O -0.2120(3) 0.75201(13) 0.8038(3) 0.0709(10) Uani 1 1 d . . .
O2 O -0.2193(4) 0.82993(13) 0.6630(4) 0.0879(12) Uani 1 1 d . . .
O3 O -0.1173(3) 0.60958(13) 0.7714(3) 0.0575(8) Uani 1 1 d . . .
O4 O 0.0088(3) 0.68726(13) 0.8262(3) 0.0580(8) Uani 1 1 d . . .

loop_
_atom_site_aniso_label
_atom_site_aniso_U_11
_atom_site_aniso_U_22
_atom_site_aniso_U_33
_atom_site_aniso_U_23
_atom_site_aniso_U_13
_atom_site_aniso_U_12
C1 0.051(2) 0.047(2) 0.048(2) -0.0090(18) 0.0079(19) -0.0110(19)
C2 0.045(2) 0.065(3) 0.036(2) -0.003(2) 0.0012(18) -0.007(2)
C3 0.044(2) 0.050(2) 0.0333(19) 0.0003(18) -0.0009(16) 0.0042(16)
C4 0.043(2) 0.042(2) 0.038(2) 0.0001(17) 0.0093(17) -0.0041(16)
C5 0.060(2) 0.046(2) 0.061(3) -0.0028(19) 0.013(2) 0.0130(19)
C6 0.058(2) 0.070(3) 0.066(3) 0.009(3) 0.004(2) 0.025(2)
C7 0.046(2) 0.084(3) 0.053(2) 0.000(2) -0.007(2) 0.016(2)
C8 0.047(2) 0.052(2) 0.042(2) -0.0048(18) -0.0014(18) 0.0019(17)
C9 0.0370(19) 0.0385(17) 0.0330(18) 0.0021(16) 0.0054(15) 0.0005(14)
C10 0.0412(19) 0.0354(18) 0.0358(19) -0.0015(16) 0.0065(15) -0.0039(15)
C11 0.049(2) 0.0358(19) 0.038(2) -0.0023(16) 0.0045(17) 0.0006(17)
C12 0.147(6) 0.128(5) 0.036(3) 0.004(3) -0.024(3) -0.013(4)
C13 0.058(2) 0.0408(19) 0.046(2) 0.0074(17) 0.0085(19) 0.0055(17)
C14 0.058(2) 0.042(2) 0.062(3) 0.002(2) 0.018(2) 0.0039(18)
C15 0.143(6) 0.061(3) 0.134(6) -0.012(4) 0.051(5) 0.036(4)
C16 0.060(3) 0.057(2) 0.031(2) 0.0011(19) -0.0027(19) 0.002(2)
C17 0.069(3) 0.053(2) 0.040(2) 0.000(2) 0.002(2) -0.001(2)
C18 0.067(3) 0.046(2) 0.042(2) -0.0056(18) 0.006(2) 0.004(2)
C19 0.071(3) 0.053(2) 0.080(3) 0.016(2) -0.011(3) 0.008(2)
C20 0.055(3) 0.062(3) 0.098(4) 0.005(3) -0.010(3) 0.000(2)
C21 0.065(3) 0.042(2) 0.057(3) -0.003(2) 0.015(2) 0.0082(18)
C22 0.067(3) 0.077(3) 0.060(3) 0.023(3) -0.002(2) -0.005(2)
C23 0.060(3) 0.080(3) 0.059(3) 0.017(3) -0.003(2) -0.012(2)
C24 0.067(3) 0.056(2) 0.080(3) 0.003(2) 0.016(2) -0.004(2)
C25 0.144(5) 0.098(4) 0.129(6) -0.028(4) 0.078(5) -0.028(4)
C26 0.104(5) 0.104(5) 0.279(12) 0.106(6) -0.016(6) -0.019(3)
C27 0.164(6) 0.110(5) 0.105(5) -0.024(4) 0.023(4) -0.067(5)
N1 0.0444(16) 0.0426(16) 0.0324(16) 0.0006(13) -0.0010(13) 0.0082(13)
O1 0.090(2) 0.0599(17) 0.063(2) 0.0045(16) 0.0363(18) 0.0098(16)
O2 0.125(3) 0.0466(16) 0.092(3) 0.0091(17) 0.043(2) 0.0334(18)
O3 0.0724(18) 0.0505(16) 0.0496(16) 0.0122(13) 0.0047(14) -0.0125(14)
O4 0.076(2) 0.0619(17) 0.0360(15) -0.0059(14) -0.0056(14) -0.0082(15)

loop_
_atom_type_symbol
_atom_type_description
_atom_type_scat_dispersion_real
_atom_type_scat_dispersion_imag
_atom_type_scat_source
C C 0.0033 0.0000 'International Tables Vol C Tables 4.2.6.8 and 6.1.1.4'
H H 0.0000 0.0000 'International Tables Vol C Tables 4.2.6.8 and 6.1.1.4'
N N 0.0061 0.0000 'International Tables Vol C Tables 4.2.6.8 and 6.1.1.4'
O O 0.0106 0.0000 'International Tables Vol C Tables 4.2.6.8 and 6.1.1.4'

loop_
_geom_angle_atom_site_label_1
_geom_angle_atom_site_label_2
_geom_angle_atom_site_label_3
_geom_angle
_geom_angle_site_symmetry_1
_geom_angle_site_symmetry_3
_geom_angle_publ_flag
C2 C1 C4 120.7(4) . . ?
C2 C1 H1 119.7 . . ?
C4 C1 H1 119.7 . . ?
C1 C2 C3 122.4(4) . . ?
C1 C2 H2 118.8 . . ?
C3 C2 H2 118.8 . . ?
C16 C3 N1 111.3(3) . . ?
C16 C3 C2 113.4(3) . . ?
N1 C3 C2 109.4(3) . . ?
C16 C3 H3 107.5 . . ?
N1 C3 H3 107.5 . . ?
C2 C3 H3 107.5 . . ?
C5 C4 C9 118.3(4) . . ?
C5 C4 C1 123.0(4) . . ?
C9 C4 C1 118.7(3) . . ?
C6 C5 C4 120.7(4) . . ?
C6 C5 H5 119.6 . . ?
C4 C5 H5 119.6 . . ?
C7 C6 C5 119.7(4) . . ?
C7 C6 H6 120.1 . . ?
C5 C6 H6 120.1 . . ?
C6 C7 C8 120.5(4) . . ?
C6 C7 H7 119.8 . . ?
C8 C7 H7 119.8 . . ?
C9 C8 C7 119.8(4) . . ?
C9 C8 H8 120.1 . . ?
C7 C8 H8 120.1 . . ?
C8 C9 C4 120.8(3) . . ?
C8 C9 N1 122.2(3) . . ?
C4 C9 N1 117.0(3) . . ?
C13 C10 N1 124.2(3) . . ?
C13 C10 C11 120.7(3) . . ?
N1 C10 C11 114.5(3) . . ?
O3 C11 O4 125.4(4) . . ?
O3 C11 C10 121.6(3) . . ?
O4 C11 C10 113.0(3) . . ?
O4 C12 H12A 109.5 . . ?
O4 C12 H12B 109.5 . . ?
H12A C12 H12B 109.5 . . ?
O4 C12 H12C 109.5 . . ?
H12A C12 H12C 109.5 . . ?
H12B C12 H12C 109.5 . . ?
C10 C13 C14 121.9(4) . . ?
C10 C13 H13 119.1 . . ?
C14 C13 H13 119.1 . . ?
O1 C14 O2 121.6(4) . . ?
O1 C14 C13 127.1(4) . . ?
O2 C14 C13 111.2(4) . . ?
O2 C15 H15A 109.5 . . ?
O2 C15 H15B 109.5 . . ?
H15A C15 H15B 109.5 . . ?
O2 C15 H15C 109.5 . . ?
H15A C15 H15C 109.5 . . ?
H15B C15 H15C 109.5 . . ?
C17 C16 C3 176.6(4) . . ?
C16 C17 C18 177.9(4) . . ?
C23 C18 C19 117.8(4) . . ?
C23 C18 C17 121.6(4) . . ?
C19 C18 C17 120.6(4) . . ?
C18 C19 C20 120.5(4) . . ?
C18 C19 H19 119.8 . . ?
C20 C19 H19 119.8 . . ?
C21 C20 C19 122.5(4) . . ?
C21 C20 H20 118.8 . . ?
C19 C20 H20 118.8 . . ?
C20 C21 C22 116.7(4) . . ?
C20 C21 C24 120.9(4) . . ?
C22 C21 C24 122.4(4) . . ?
C21 C22 C23 121.7(4) . . ?
C21 C22 H22 119.1 . . ?
C23 C22 H22 119.1 . . ?
C18 C23 C22 120.8(4) . . ?
C18 C23 H23 119.6 . . ?
C22 C23 H23 119.6 . . ?
C26 C24 C25 110.2(7) . . ?
C26 C24 C21 112.9(4) . . ?
C25 C24 C21 109.3(4) . . ?
C26 C24 C27 106.7(6) . . ?
C25 C24 C27 107.6(5) . . ?
C21 C24 C27 110.0(5) . . ?
C24 C25 H25A 109.5 . . ?
C24 C25 H25B 109.5 . . ?
H25A C25 H25B 109.5 . . ?
C24 C25 H25C 109.5 . . ?
H25A C25 H25C 109.5 . . ?
H25B C25 H25C 109.5 . . ?
C24 C26 H26A 109.5 . . ?
C24 C26 H26B 109.5 . . ?
H26A C26 H26B 109.5 . . ?
C24 C26 H26C 109.5 . . ?
H26A C26 H26C 109.5 . . ?
H26B C26 H26C 109.5 . . ?
C24 C27 H27A 109.5 . . ?
C24 C27 H27B 109.5 . . ?
H27A C27 H27B 109.5 . . ?
C24 C27 H27C 109.5 . . ?
H27A C27 H27C 109.5 . . ?
H27B C27 H27C 109.5 . . ?
C10 N1 C9 121.9(3) . . ?
C10 N1 C3 120.1(3) . . ?
C9 N1 C3 117.6(3) . . ?
C14 O2 C15 114.5(4) . . ?
C11 O4 C12 115.5(4) . . ?

loop_
_geom_bond_atom_site_label_1
_geom_bond_atom_site_label_2
_geom_bond_distance
_geom_bond_site_symmetry_2
_geom_bond_publ_flag
C1 C2 1.309(5) . ?
C1 C4 1.459(5) . ?
C1 H1 0.9300 . ?
C2 C3 1.497(5) . ?
C2 H2 0.9300 . ?
C3 C16 1.472(6) . ?
C3 N1 1.476(5) . ?
C3 H3 0.9800 . ?
C4 C5 1.393(5) . ?
C4 C9 1.403(5) . ?
C5 C6 1.383(7) . ?
C5 H5 0.9300 . ?
C6 C7 1.376(6) . ?
C6 H6 0.9300 . ?
C7 C8 1.387(6) . ?
C7 H7 0.9300 . ?
C8 C9 1.368(5) . ?
C8 H8 0.9300 . ?
C9 N1 1.422(4) . ?
C10 C13 1.349(5) . ?
C10 N1 1.368(4) . ?
C10 C11 1.511(5) . ?
C11 O3 1.194(4) . ?
C11 O4 1.323(5) . ?
C12 O4 1.443(7) . ?
C12 H12A 0.9600 . ?
C12 H12B 0.9600 . ?
C12 H12C 0.9600 . ?
C13 C14 1.452(6) . ?
C13 H13 0.9300 . ?
C14 O1 1.202(5) . ?
C14 O2 1.342(5) . ?
C15 O2 1.439(7) . ?
C15 H15A 0.9600 . ?
C15 H15B 0.9600 . ?
C15 H15C 0.9600 . ?
C16 C17 1.194(5) . ?
C17 C18 1.447(6) . ?
C18 C23 1.372(6) . ?
C18 C19 1.379(6) . ?
C19 C20 1.380(7) . ?
C19 H19 0.9300 . ?
C20 C21 1.369(7) . ?
C20 H20 0.9300 . ?
C21 C22 1.373(6) . ?
C21 C24 1.537(6) . ?
C22 C23 1.388(6) . ?
C22 H22 0.9300 . ?
C23 H23 0.9300 . ?
C24 C26 1.494(8) . ?
C24 C25 1.500(8) . ?
C24 C27 1.543(9) . ?
C25 H25A 0.9600 . ?
C25 H25B 0.9600 . ?
C25 H25C 0.9600 . ?
C26 H26A 0.9600 . ?
C26 H26B 0.9600 . ?
C26 H26C 0.9600 . ?
C27 H27A 0.9600 . ?
C27 H27B 0.9600 . ?
C27 H27C 0.9600 . ?

loop_
_geom_torsion_atom_site_label_1
_geom_torsion_atom_site_label_2
_geom_torsion_atom_site_label_3
_geom_torsion_atom_site_label_4
_geom_torsion
_geom_torsion_site_symmetry_1
_geom_torsion_site_symmetry_2
_geom_torsion_site_symmetry_3
_geom_torsion_site_symmetry_4
_geom_torsion_publ_flag
C4 C1 C2 C3 -3.1(6) . . . . ?
C1 C2 C3 C16 100.9(4) . . . . ?
C1 C2 C3 N1 -23.9(5) . . . . ?
C2 C1 C4 C5 -164.1(4) . . . . ?
C2 C1 C4 C9 13.3(5) . . . . ?
C9 C4 C5 C6 -1.2(6) . . . . ?
C1 C4 C5 C6 176.2(4) . . . . ?
C4 C5 C6 C7 -2.8(7) . . . . ?
C5 C6 C7 C8 2.6(7) . . . . ?
C6 C7 C8 C9 1.6(6) . . . . ?
C7 C8 C9 C4 -5.8(6) . . . . ?
C7 C8 C9 N1 175.8(4) . . . . ?
C5 C4 C9 C8 5.6(5) . . . . ?
C1 C4 C9 C8 -172.0(3) . . . . ?
C5 C4 C9 N1 -176.0(3) . . . . ?
C1 C4 C9 N1 6.5(5) . . . . ?
C13 C10 C11 O3 110.1(4) . . . . ?
N1 C10 C11 O3 -61.0(5) . . . . ?
C13 C10 C11 O4 -70.7(5) . . . . ?
N1 C10 C11 O4 118.2(3) . . . . ?
N1 C10 C13 C14 169.4(3) . . . . ?
C11 C10 C13 C14 -0.8(6) . . . . ?
C10 C13 C14 O1 -12.2(7) . . . . ?
C10 C13 C14 O2 167.2(4) . . . . ?
C23 C18 C19 C20 2.3(7) . . . . ?
C17 C18 C19 C20 -176.4(5) . . . . ?
C18 C19 C20 C21 -0.5(8) . . . . ?
C19 C20 C21 C22 -0.7(7) . . . . ?
C19 C20 C21 C24 179.3(5) . . . . ?
C20 C21 C22 C23 0.0(7) . . . . ?
C24 C21 C22 C23 180.0(5) . . . . ?
C19 C18 C23 C22 -3.0(7) . . . . ?
C17 C18 C23 C22 175.8(4) . . . . ?
C21 C22 C23 C18 1.9(7) . . . . ?
C20 C21 C24 C26 -164.5(7) . . . . ?
C22 C21 C24 C26 15.5(8) . . . . ?
C20 C21 C24 C25 72.4(7) . . . . ?
C22 C21 C24 C25 -107.6(6) . . . . ?
C20 C21 C24 C27 -45.4(6) . . . . ?
C22 C21 C24 C27 134.5(5) . . . . ?
C13 C10 N1 C9 155.4(3) . . . . ?
C11 C10 N1 C9 -33.8(4) . . . . ?
C13 C10 N1 C3 -16.7(5) . . . . ?
C11 C10 N1 C3 154.1(3) . . . . ?
C8 C9 N1 C10 -29.9(5) . . . . ?
C4 C9 N1 C10 151.6(3) . . . . ?
C8 C9 N1 C3 142.4(4) . . . . ?
C4 C9 N1 C3 -36.1(4) . . . . ?
C16 C3 N1 C10 89.7(4) . . . . ?
C2 C3 N1 C10 -144.3(3) . . . . ?
C16 C3 N1 C9 -82.7(4) . . . . ?
C2 C3 N1 C9 43.3(4) . . . . ?
O1 C14 O2 C15 -1.1(7) . . . . ?
C13 C14 O2 C15 179.5(5) . . . . ?
O3 C11 O4 C12 -3.6(6) . . . . ?
C10 C11 O4 C12 177.3(4) . . . . ?
